data_7224796
loop_
_publ_author_name
'Parshamoni, Srinivasulu'
'Konar, Sanjit'

_publ_section_title
;
 Selective CO2adsorption in four zinc(ii)-based metal organic frameworks
 constructed using a rigid N,N&#x2032;-donor linker and various
 dicarboxylate ligands
;
_journal_issue 23
_journal_name_full CrystEngComm
_journal_page_first 4395
_journal_paper_doi 10.1039/C5CE02542G
_journal_volume 18
_journal_year 2016
_chemical_formula_moiety 'C18 H12 N4 O4 S Zn, H2 O'
_chemical_formula_sum 'C18 H14 N4 O5 S Zn'
_chemical_formula_weight 463.78
_space_group_crystal_system monoclinic
_space_group_IT_number 15
_space_group_name_Hall '-C 2yc'
_space_group_name_H-M_alt 'C 1 2/c 1'
_symmetry_space_group_name_Hall '-C 2yc'
_symmetry_space_group_name_H-M 'C 1 2/c 1'
_atom_sites_solution_hydrogens mixed
_audit_creation_method SHELXL-2014/6
_audit_update_record
;
2015-12-07 deposited with the CCDC.
2016-04-04 downloaded from the CCDC.
;
_cell_angle_alpha 90
_cell_angle_beta 106.810(2)
_cell_angle_gamma 90
_cell_formula_units_Z 8
_cell_length_a 23.245(3)
_cell_length_b 9.9259(12)
_cell_length_c 17.277(2)
_cell_measurement_reflns_used 6902
_cell_measurement_temperature 298(2)
_cell_measurement_theta_max 25.15
_cell_measurement_theta_min 3.13
_cell_volume 3815.9(8)
_computing_cell_refinement 'Bruker SAINT'
_computing_data_collection 'Bruker APEX2'
_computing_data_reduction 'Bruker SAINT'
_computing_molecular_graphics 'Bruker SHELXTL'
_computing_publication_material 'Bruker SHELXTL'
_computing_structure_refinement 'SHELXL-2014 (Sheldrick 2014)'
_computing_structure_solution 'SHELXS-97 (Sheldrick 2008)'
_diffrn_ambient_temperature 298(2)
_diffrn_measured_fraction_theta_full 0.981
_diffrn_measured_fraction_theta_max 0.981
_diffrn_measurement_device_type 'Bruker APEX-II CCD'
_diffrn_measurement_method '\f and \w scans'
_diffrn_radiation_type MoK\a
_diffrn_radiation_wavelength 0.71073
_diffrn_reflns_av_R_equivalents 0.0138
_diffrn_reflns_av_unetI/netI 0.0145
_diffrn_reflns_Laue_measured_fraction_full 0.981
_diffrn_reflns_Laue_measured_fraction_max 0.981
_diffrn_reflns_limit_h_max 27
_diffrn_reflns_limit_h_min -27
_diffrn_reflns_limit_k_max 8
_diffrn_reflns_limit_k_min -11
_diffrn_reflns_limit_l_max 20
_diffrn_reflns_limit_l_min -20
_diffrn_reflns_number 10641
_diffrn_reflns_point_group_measured_fraction_full 0.981
_diffrn_reflns_point_group_measured_fraction_max 0.981
_diffrn_reflns_theta_full 25.242
_diffrn_reflns_theta_max 25.147
_diffrn_reflns_theta_min 3.133
_exptl_absorpt_coefficient_mu 1.436
_exptl_absorpt_correction_T_max 0.719
_exptl_absorpt_correction_T_min 0.525
_exptl_absorpt_correction_type multi-scan
_exptl_absorpt_process_details MULTI-SCAN
_exptl_crystal_colour YELLOW
_exptl_crystal_density_diffrn 1.615
_exptl_crystal_description BLOCK
_exptl_crystal_F_000 1888
_exptl_crystal_size_max 0.47
_exptl_crystal_size_mid 0.38
_exptl_crystal_size_min 0.23
_refine_diff_density_max 0.321
_refine_diff_density_min -0.204
_refine_diff_density_rms 0.046
_refine_ls_extinction_method none
_refine_ls_goodness_of_fit_ref 0.986
_refine_ls_hydrogen_treatment mixed
_refine_ls_matrix_type full
_refine_ls_number_parameters 270
_refine_ls_number_reflns 3352
_refine_ls_number_restraints 0
_refine_ls_restrained_S_all 0.986
_refine_ls_R_factor_all 0.0238
_refine_ls_R_factor_gt 0.0218
_refine_ls_shift/su_max 0.001
_refine_ls_shift/su_mean 0.000
_refine_ls_structure_factor_coef Fsqd
_refine_ls_weighting_details 'w=1/[\s^2^(Fo^2^)+(0.0180P)^2^+8.0052P] where P=(Fo^2^+2Fc^2^)/3'
_refine_ls_weighting_scheme calc
_refine_ls_wR_factor_gt 0.0506
_refine_ls_wR_factor_ref 0.0515
_reflns_Friedel_coverage 0.000
_reflns_number_gt 3158
_reflns_number_total 3415
_reflns_threshold_expression 'I > 2\s(I)'
_cod_data_source_file c5ce02542g2.cif
_cod_data_source_block compound1
_cod_depositor_comments
;
The following automatic conversions were performed:

'_exptl_absorpt_correction_type' value 'MULTI-SCAN' changed to
'multi-scan' according to
/usr/data/users/saulius/crontab/automatic-downloads/rss-feeds/RSC/lib/dictionaries/cif_core.dic
dictionary named 'cif_core.dic' version 2.4.2 from 2011-04-26.

Automatic conversion script
Id: cif_fix_values 4268 2015-11-12 08:31:59Z antanas 

 Adding full bibliography for 7224796--7224799.cif.
;
_cod_database_code 7224796
_shelx_space_group_comment
;
The symmetry employed for this shelxl refinement is uniquely defined
by the following loop, which should always be used as a source of
symmetry information in preference to the above space-group names.
They are only intended as comments.
;
_shelxl_version_number 2014/6

loop_
_space_group_symop_operation_xyz
'x, y, z'
'-x, y, -z+1/2'
'x+1/2, y+1/2, z'
'-x+1/2, y+1/2, -z+1/2'
'-x, -y, -z'
'x, -y, z-1/2'
'-x+1/2, -y+1/2, -z'
'x+1/2, -y+1/2, z-1/2'

loop_
_atom_site_label
_atom_site_type_symbol
_atom_site_fract_x
_atom_site_fract_y
_atom_site_fract_z
_atom_site_U_iso_or_equiv
_atom_site_adp_type
_atom_site_occupancy
_atom_site_site_symmetry_order
_atom_site_calc_flag
_atom_site_refinement_flags_posn
_atom_site_refinement_flags_adp
Zn1 Zn 0.38224(2) 0.30502(2) 0.04608(2) 0.01798(7) Uani 1 1 d . .
S1 S 0.41690(2) -0.03231(5) 0.29040(3) 0.02469(11) Uani 1 1 d . .
O4 O 0.34925(6) -0.18840(14) 0.45279(7) 0.0266(3) Uani 1 1 d . .
O1 O 0.34680(6) 0.24902(14) 0.13420(7) 0.0260(3) Uani 1 1 d . .
O2 O 0.41985(6) 0.10560(14) 0.13524(8) 0.0304(3) Uani 1 1 d . .
O3 O 0.44047(7) -0.20634(16) 0.43792(9) 0.0400(4) Uani 1 1 d . .
N12 N 0.18786(7) 0.80973(17) -0.17338(10) 0.0293(4) Uani 1 1 d . .
N11 N 0.32463(6) 0.46779(15) 0.00619(8) 0.0201(3) Uani 1 1 d . .
N13 N 0.13101(7) 0.86041(18) -0.21652(10) 0.0328(4) Uani 1 1 d . .
N14 N 0.46399(6) 0.38703(15) 0.09603(8) 0.0207(3) Uani 1 1 d . .
C2 C 0.02316(9) 0.9323(2) -0.33132(12) 0.0292(4) Uani 1 1 d . .
H2 H 0.0254 0.8433 -0.3140 0.035 Uiso 1 1 calc R U
C6 C 0.22223(8) 0.53761(19) -0.02711(10) 0.0220(4) Uani 1 1 d . .
H6 H 0.1842 0.5261 -0.0206 0.026 Uiso 1 1 calc R U
C14 C 0.36488(8) 0.07397(19) 0.22960(10) 0.0218(4) Uani 1 1 d . .
C7 C 0.26862(8) 0.45423(18) 0.01243(10) 0.0210(4) Uani 1 1 d . .
H7 H 0.2609 0.3857 0.0448 0.025 Uiso 1 1 calc R U
C17 C 0.36899(8) -0.06866(19) 0.34670(10) 0.0228(4) Uani 1 1 d . .
C8 C 0.18154(8) 0.71910(19) -0.12428(11) 0.0242(4) Uani 1 1 d . .
H8 H 0.1436 0.7033 -0.1184 0.029 Uiso 1 1 calc R U
C4 C 0.29097(8) 0.6563(2) -0.08124(11) 0.0262(4) Uani 1 1 d . .
H4 H 0.3000 0.7253 -0.1123 0.031 Uiso 1 1 calc R U
C1 C 0.13213(9) 0.9608(2) -0.26023(11) 0.0296(4) Uani 1 1 d . .
H1 H 0.1683 1.0006 -0.2604 0.035 Uiso 1 1 calc R U
C13 C 0.37885(8) 0.14612(19) 0.16216(10) 0.0226(4) Uani 1 1 d . .
C15 C 0.31336(8) 0.0806(2) 0.25247(10) 0.0245(4) Uani 1 1 d . .
H15 H 0.2806 0.1342 0.2268 0.029 Uiso 1 1 calc R U
C3 C 0.33502(8) 0.5697(2) -0.03903(11) 0.0262(4) Uani 1 1 d . .
H3 H 0.3740 0.5824 -0.0419 0.031 Uiso 1 1 calc R U
C18 C 0.38865(9) -0.16153(19) 0.41697(10) 0.0239(4) Uani 1 1 d . .
C5 C 0.23252(8) 0.63919(19) -0.07680(10) 0.0210(4) Uani 1 1 d . .
C9 C 0.07429(8) 1.0137(2) -0.31140(11) 0.0249(4) Uani 1 1 d . .
C12 C 0.51335(8) 0.3097(2) 0.11324(11) 0.0255(4) Uani 1 1 d . .
H12 H 0.5101 0.2218 0.0938 0.031 Uiso 1 1 calc R U
C11 C 0.46967(8) 0.5144(2) 0.12319(11) 0.0267(4) Uani 1 1 d . .
H11 H 0.4357 0.5691 0.1106 0.032 Uiso 1 1 calc R U
C10 C 0.06884(8) 1.1444(2) -0.34126(11) 0.0256(4) Uani 1 1 d . .
H10 H 0.1023 1.2005 -0.3307 0.031 Uiso 1 1 calc R U
C16 C 0.31544(8) -0.0025(2) 0.31906(10) 0.0248(4) Uani 1 1 d . .
H16 H 0.2839 -0.0115 0.3417 0.030 Uiso 1 1 calc R U
O5 O 0.06188(10) 0.3553(3) 0.44277(17) 0.0694(7) Uani 1 1 d . .
H5A H 0.0345(16) 0.324(4) 0.449(2) 0.084(13) Uiso 1 1 d . .
H5B H 0.0607(18) 0.418(4) 0.415(2) 0.108(16) Uiso 1 1 d . .

loop_
_atom_site_aniso_label
_atom_site_aniso_U_11
_atom_site_aniso_U_22
_atom_site_aniso_U_33
_atom_site_aniso_U_23
_atom_site_aniso_U_13
_atom_site_aniso_U_12
Zn1 0.01716(11) 0.01822(12) 0.01701(10) -0.00012(8) 0.00250(8) -0.00059(8)
S1 0.0236(2) 0.0278(3) 0.0230(2) 0.00758(19) 0.00734(18) 0.0048(2)
O4 0.0282(7) 0.0289(8) 0.0229(6) 0.0074(5) 0.0076(5) 0.0016(6)
O1 0.0312(7) 0.0242(7) 0.0222(6) 0.0068(6) 0.0071(5) 0.0029(6)
O2 0.0313(7) 0.0321(8) 0.0307(7) 0.0045(6) 0.0134(6) 0.0009(6)
O3 0.0343(8) 0.0491(10) 0.0376(8) 0.0213(7) 0.0122(7) 0.0161(7)
N12 0.0207(8) 0.0294(10) 0.0329(9) 0.0083(7) 0.0001(7) 0.0063(7)
N11 0.0198(7) 0.0201(8) 0.0190(7) 0.0016(6) 0.0032(6) 0.0015(6)
N13 0.0224(9) 0.0329(10) 0.0375(9) 0.0107(8) -0.0005(7) 0.0067(8)
N14 0.0183(8) 0.0197(8) 0.0226(7) -0.0025(6) 0.0034(6) -0.0007(6)
C2 0.0295(11) 0.0230(11) 0.0328(10) 0.0082(8) 0.0051(8) 0.0041(9)
C6 0.0169(9) 0.0242(10) 0.0233(9) -0.0016(8) 0.0032(7) -0.0026(8)
C14 0.0256(10) 0.0186(10) 0.0185(8) 0.0006(7) 0.0021(7) -0.0001(8)
C7 0.0221(9) 0.0183(10) 0.0212(8) 0.0018(7) 0.0042(7) -0.0020(7)
C17 0.0249(9) 0.0240(10) 0.0193(8) 0.0018(7) 0.0060(7) 0.0007(8)
C8 0.0200(9) 0.0236(11) 0.0263(9) -0.0004(8) 0.0024(7) 0.0024(8)
C4 0.0250(10) 0.0258(11) 0.0274(9) 0.0089(8) 0.0072(8) 0.0010(8)
C1 0.0234(10) 0.0320(12) 0.0313(10) 0.0045(9) 0.0047(8) 0.0018(9)
C13 0.0248(10) 0.0227(10) 0.0177(8) -0.0009(7) 0.0020(7) -0.0039(8)
C15 0.0234(9) 0.0256(11) 0.0219(9) 0.0034(8) 0.0026(7) 0.0046(8)
C3 0.0207(9) 0.0297(11) 0.0290(9) 0.0075(8) 0.0083(8) 0.0017(8)
C18 0.0294(10) 0.0219(10) 0.0192(8) 0.0011(7) 0.0053(8) 0.0015(8)
C5 0.0215(9) 0.0194(10) 0.0194(8) -0.0024(7) 0.0016(7) 0.0007(8)
C9 0.0233(9) 0.0277(11) 0.0223(9) 0.0019(8) 0.0046(7) 0.0035(8)
C12 0.0247(10) 0.0202(10) 0.0298(10) -0.0034(8) 0.0050(8) -0.0009(8)
C11 0.0232(10) 0.0251(11) 0.0295(10) -0.0028(8) 0.0038(8) 0.0027(8)
C10 0.0214(9) 0.0243(11) 0.0293(10) 0.0006(8) 0.0044(8) -0.0019(8)
C16 0.0249(10) 0.0281(11) 0.0220(9) 0.0031(8) 0.0078(8) 0.0015(8)
O5 0.0378(11) 0.0600(15) 0.1143(19) 0.0301(14) 0.0280(12) 0.0080(10)

loop_
_atom_type_symbol
_atom_type_description
_atom_type_scat_dispersion_real
_atom_type_scat_dispersion_imag
_atom_type_scat_source
C C 0.0033 0.0016 'International Tables Vol C Tables 4.2.6.8 and 6.1.1.4'
N N 0.0061 0.0033 'International Tables Vol C Tables 4.2.6.8 and 6.1.1.4'
O O 0.0106 0.0060 'International Tables Vol C Tables 4.2.6.8 and 6.1.1.4'
S S 0.1246 0.1234 'International Tables Vol C Tables 4.2.6.8 and 6.1.1.4'
Zn Zn 0.2839 1.4301 'International Tables Vol C Tables 4.2.6.8 and 6.1.1.4'
H H 0.0000 0.0000 'International Tables Vol C Tables 4.2.6.8 and 6.1.1.4'

loop_
_geom_angle_atom_site_label_1
_geom_angle_atom_site_label_2
_geom_angle_atom_site_label_3
_geom_angle
_geom_angle_site_symmetry_1
_geom_angle_site_symmetry_3
O4 Zn1 O1 108.21(6) 6 .
O4 Zn1 N14 133.55(6) 6 .
O1 Zn1 N14 109.25(6) . .
O4 Zn1 N11 97.19(6) 6 .
O1 Zn1 N11 95.74(5) . .
N14 Zn1 N11 105.33(6) . .
O4 Zn1 C13 100.78(6) 6 .
O1 Zn1 C13 29.14(6) . .
N14 Zn1 C13 98.71(6) . .
N11 Zn1 C13 124.88(6) . .
C17 S1 C14 91.05(9) . .
C18 O4 Zn1 111.07(12) . 6_556
C13 O1 Zn1 100.73(11) . .
C8 N12 N13 109.47(16) . .
C7 N11 C3 117.64(15) . .
C7 N11 Zn1 116.14(12) . .
C3 N11 Zn1 124.76(12) . .
C1 N13 N12 114.97(17) . .
C12 N14 C11 118.08(16) . .
C12 N14 Zn1 120.26(12) . .
C11 N14 Zn1 121.00(12) . .
C11 C2 C9 118.99(18) 8_465 .
C11 C2 H2 120.5 8_465 .
C9 C2 H2 120.5 . .
C7 C6 C5 119.60(16) . .
C7 C6 H6 120.2 . .
C5 C6 H6 120.2 . .
C15 C14 C13 127.87(17) . .
C15 C14 S1 111.95(13) . .
C13 C14 S1 120.18(14) . .
N11 C7 C6 122.60(16) . .
N11 C7 H7 118.7 . .
C6 C7 H7 118.7 . .
C16 C17 C18 128.11(16) . .
C16 C17 S1 112.10(13) . .
C18 C17 S1 119.78(14) . .
N12 C8 C5 121.68(17) . .
N12 C8 H8 119.2 . .
C5 C8 H8 119.2 . .
C3 C4 C5 118.91(17) . .
C3 C4 H4 120.5 . .
C5 C4 H4 120.5 . .
N13 C1 C9 117.97(18) . .
N13 C1 H1 121.0 . .
C9 C1 H1 121.0 . .
O2 C13 O1 123.06(16) . .
O2 C13 C14 120.29(17) . .
O1 C13 C14 116.65(16) . .
O2 C13 Zn1 72.94(10) . .
O1 C13 Zn1 50.12(8) . .
C14 C13 Zn1 166.75(14) . .
C14 C15 C16 112.51(17) . .
C14 C15 H15 123.7 . .
C16 C15 H15 123.7 . .
N11 C3 C4 123.28(17) . .
N11 C3 H3 118.4 . .
C4 C3 H3 118.4 . .
O3 C18 O4 124.02(17) . .
O3 C18 C17 120.36(17) . .
O4 C18 C17 115.61(16) . .
C6 C5 C4 117.87(17) . .
C6 C5 C8 118.91(16) . .
C4 C5 C8 123.17(17) . .
C10 C9 C2 118.02(17) . .
C10 C9 C1 121.64(18) . .
C2 C9 C1 120.34(18) . .
N14 C12 C10 122.48(18) . 8_566
N14 C12 H12 118.8 . .
C10 C12 H12 118.8 8_566 .
N14 C11 C2 123.05(18) . 8_566
N14 C11 H11 118.5 . .
C2 C11 H11 118.5 8_566 .
C12 C10 C9 119.34(18) 8_465 .
C12 C10 H10 120.3 8_465 .
C9 C10 H10 120.3 . .
C17 C16 C15 112.37(16) . .
C17 C16 H16 123.8 . .
C15 C16 H16 123.8 . .
H5A O5 H5B 123(4) . .

loop_
_geom_bond_atom_site_label_1
_geom_bond_atom_site_label_2
_geom_bond_distance
_geom_bond_site_symmetry_2
Zn1 O4 1.9523(12) 6
Zn1 O1 2.0077(12) .
Zn1 N14 2.0174(15) .
Zn1 N11 2.0845(15) .
Zn1 C13 2.5705(18) .
S1 C17 1.7155(18) .
S1 C14 1.7158(18) .
O4 C18 1.273(2) .
O4 Zn1 1.9522(12) 6_556
O1 C13 1.274(2) .
O2 C13 1.242(2) .
O3 C18 1.236(2) .
N12 C8 1.274(2) .
N12 N13 1.409(2) .
N11 C7 1.344(2) .
N11 C3 1.342(2) .
N13 C1 1.255(3) .
N14 C12 1.340(2) .
N14 C11 1.342(2) .
C2 C11 1.371(3) 8_465
C2 C9 1.395(3) .
C2 H2 0.9300 .
C6 C7 1.374(2) .
C6 C5 1.389(3) .
C6 H6 0.9300 .
C14 C15 1.367(3) .
C14 C13 1.481(2) .
C7 H7 0.9300 .
C17 C16 1.366(3) .
C17 C18 1.487(2) .
C8 C5 1.464(3) .
C8 H8 0.9300 .
C4 C3 1.374(3) .
C4 C5 1.393(3) .
C4 H4 0.9300 .
C1 C9 1.476(3) .
C1 H1 0.9300 .
C15 C16 1.405(3) .
C15 H15 0.9300 .
C3 H3 0.9300 .
C9 C10 1.388(3) .
C12 C10 1.379(3) 8_566
C12 H12 0.9300 .
C11 C2 1.371(3) 8_566
C11 H11 0.9300 .
C10 C12 1.379(3) 8_465
C10 H10 0.9300 .
C16 H16 0.9300 .
O5 H5A 0.75(4) .
O5 H5B 0.79(4) .

loop_
_geom_torsion_atom_site_label_1
_geom_torsion_atom_site_label_2
_geom_torsion_atom_site_label_3
_geom_torsion_atom_site_label_4
_geom_torsion
_geom_torsion_site_symmetry_1
_geom_torsion_site_symmetry_4
C8 N12 N13 C1 172.39(18) . .
C17 S1 C14 C15 0.24(15) . .
C17 S1 C14 C13 179.81(15) . .
C3 N11 C7 C6 1.8(3) . .
Zn1 N11 C7 C6 -165.02(13) . .
C5 C6 C7 N11 1.1(3) . .
C14 S1 C17 C16 0.51(15) . .
C14 S1 C17 C18 -178.71(15) . .
N13 N12 C8 C5 174.03(16) . .
N12 N13 C1 C9 175.96(17) . .
Zn1 O1 C13 O2 0.5(2) . .
Zn1 O1 C13 C14 -179.13(13) . .
C15 C14 C13 O2 -161.26(19) . .
S1 C14 C13 O2 19.3(2) . .
C15 C14 C13 O1 18.4(3) . .
S1 C14 C13 O1 -161.05(13) . .
C15 C14 C13 Zn1 15.5(7) . .
S1 C14 C13 Zn1 -164.0(5) . .
C13 C14 C15 C16 179.56(18) . .
S1 C14 C15 C16 -0.9(2) . .
C7 N11 C3 C4 -2.7(3) . .
Zn1 N11 C3 C4 162.95(15) . .
C5 C4 C3 N11 0.6(3) . .
Zn1 O4 C18 O3 1.5(2) 6_556 .
Zn1 O4 C18 C17 -177.68(12) 6_556 .
C16 C17 C18 O3 -174.8(2) . .
S1 C17 C18 O3 4.3(3) . .
C16 C17 C18 O4 4.4(3) . .
S1 C17 C18 O4 -176.51(14) . .
C7 C6 C5 C4 -3.1(3) . .
C7 C6 C5 C8 174.42(16) . .
C3 C4 C5 C6 2.3(3) . .
C3 C4 C5 C8 -175.08(18) . .
N12 C8 C5 C6 -177.04(18) . .
N12 C8 C5 C4 0.4(3) . .
C11 C2 C9 C10 -2.2(3) 8_465 .
C11 C2 C9 C1 177.95(18) 8_465 .
N13 C1 C9 C10 159.41(19) . .
N13 C1 C9 C2 -20.7(3) . .
C11 N14 C12 C10 1.3(3) . 8_566
Zn1 N14 C12 C10 -169.43(14) . 8_566
C12 N14 C11 C2 -1.2(3) . 8_566
Zn1 N14 C11 C2 169.43(15) . 8_566
C2 C9 C10 C12 2.1(3) . 8_465
C1 C9 C10 C12 -178.01(17) . 8_465
C18 C17 C16 C15 178.03(18) . .
S1 C17 C16 C15 -1.1(2) . .
C14 C15 C16 C17 1.3(2) . .
